data_7708108
loop_
_publ_author_name
'Matos, Cati\'ucia R M O'
'Sanii, Rana'
'Wang, Shi-Qiang'
'Ronconi, C\'elia M'
'Zaworotko, Michael J.'

_publ_section_title
;
 Reversible single-crystal to single-crystal phase transformation between
 a new Werner clathrate and its apohost.
;
_journal_issue 37
_journal_name_full 'Dalton transactions (Cambridge, England : 2003)'
_journal_page_first 12923
_journal_page_last 12930
_journal_paper_doi 10.1039/d1dt01839f
_journal_volume 50
_journal_year 2021
_chemical_formula_moiety 'C70 H40 N10 Ni O8 S2, 2(C6 H5 N O2)'
_chemical_formula_sum 'C82 H50 N12 Ni O12 S2'
_chemical_formula_weight 1518.17
_space_group_crystal_system monoclinic
_space_group_IT_number 14
_space_group_name_Hall '-P 2yn'
_space_group_name_H-M_alt 'P 1 21/n 1'
_atom_sites_solution_hydrogens geom
_atom_sites_solution_primary iterative
_audit_creation_date 2020-04-07
_audit_creation_method
;
Olex2 1.2
(compiled 2018.05.29 svn.r3508 for OlexSys, GUI svn.r5506)
;
_audit_update_record
;
2020-04-08 deposited with the CCDC.	2021-07-26 downloaded from the CCDC.
;
_cell_angle_alpha 90
_cell_angle_beta 100.149(2)
_cell_angle_gamma 90
_cell_formula_units_Z 2
_cell_length_a 10.2636(4)
_cell_length_b 24.8917(10)
_cell_length_c 13.4739(6)
_cell_measurement_reflns_used 7583
_cell_measurement_temperature 104(2)
_cell_measurement_theta_max 28.27
_cell_measurement_theta_min 2.83
_cell_volume 3388.4(2)
_computing_cell_refinement 'SAINT V8.38A (?, 2016)'
_computing_data_reduction 'SAINT V8.38A (?, 2016)'
_computing_molecular_graphics 'Olex2 (Dolomanov et al., 2009)'
_computing_publication_material 'Olex2 (Dolomanov et al., 2009)'
_computing_structure_refinement 'olex2.refine (Bourhis et al., 2015)'
_computing_structure_solution 'olex2.solve (Bourhis et al., 2015)'
_diffrn_ambient_temperature 104.31
_diffrn_measured_fraction_theta_full 0.999
_diffrn_measured_fraction_theta_max 0.997
_diffrn_measurement_device_type 'Bruker APEX-II CCD'
_diffrn_measurement_method '\f and \w scans'
_diffrn_radiation_type MoK\a
_diffrn_radiation_wavelength 0.71073
_diffrn_reflns_av_R_equivalents 0.0760
_diffrn_reflns_av_unetI/netI 0.0593
_diffrn_reflns_Laue_measured_fraction_full 0.999
_diffrn_reflns_Laue_measured_fraction_max 0.997
_diffrn_reflns_limit_h_max 13
_diffrn_reflns_limit_h_min -13
_diffrn_reflns_limit_k_max 33
_diffrn_reflns_limit_k_min -33
_diffrn_reflns_limit_l_max 17
_diffrn_reflns_limit_l_min -17
_diffrn_reflns_number 51779
_diffrn_reflns_point_group_measured_fraction_full 0.999
_diffrn_reflns_point_group_measured_fraction_max 0.997
_diffrn_reflns_theta_full 25.242
_diffrn_reflns_theta_max 28.313
_diffrn_reflns_theta_min 2.450
_diffrn_standards_number 0
_exptl_absorpt_coefficient_mu 0.427
_exptl_absorpt_correction_type none
_exptl_crystal_colour green
_exptl_crystal_density_diffrn 1.488
_exptl_crystal_description prism
_exptl_crystal_F_000 1564
_exptl_crystal_size_max 0.157
_exptl_crystal_size_mid 0.116
_exptl_crystal_size_min 0.095
_refine_diff_density_max 0.423
_refine_diff_density_min -0.461
_refine_diff_density_rms 0.070
_refine_ls_extinction_method none
_refine_ls_goodness_of_fit_ref 1.022
_refine_ls_hydrogen_treatment constr
_refine_ls_matrix_type full
_refine_ls_number_parameters 493
_refine_ls_number_reflns 8399
_refine_ls_number_restraints 0
_refine_ls_restrained_S_all 1.022
_refine_ls_R_factor_all 0.0880
_refine_ls_R_factor_gt 0.0531
_refine_ls_shift/su_max 0.001
_refine_ls_shift/su_mean 0.000
_refine_ls_structure_factor_coef Fsqd
_refine_ls_weighting_details 'w=1/[\s^2^(Fo^2^)+(0.0553P)^2^+1.0783P] where P=(Fo^2^+2Fc^2^)/3'
_refine_ls_weighting_scheme calc
_refine_ls_wR_factor_gt 0.1106
_refine_ls_wR_factor_ref 0.1230
_reflns_Friedel_coverage 0.000
_reflns_number_gt 5787
_reflns_number_total 8399
_reflns_threshold_expression 'I > 2\s(I)'
_cod_data_source_file d1dt01839f2.cif
_cod_data_source_block SAMM-5-Ni-NCSNB
_cod_depositor_comments 'Adding full bibliography for 7708105--7708117.cif.'
_cod_database_code 7708108
_shelx_shelxl_version_number 2018/3
_shelx_space_group_comment
;
The symmetry employed for this shelxl refinement is uniquely defined
by the following loop, which should always be used as a source of
symmetry information in preference to the above space-group names.
They are only intended as comments.
;
_shelx_estimated_absorpt_t_max 0.959
_shelx_estimated_absorpt_t_min 0.935
_olex2_refinement_description
;
1. Fixed Uiso
 At 1.2 times of:
  All C(H) groups
2.a Aromatic/amide H refined with riding coordinates:
 C00G(H00G), C00I(H00I), C00J(H00J), C00L(H00L), C00M(H00M), C00R(H00R),
 C00S(H00S), C00V(H00V), C00W(H00W), C00Z(H00Z), C011(H011), C012(H012),
 C013(H013), C016(H016), C018(H018), C019(H019), C01A(H01A), C01B(H01B),
 C01C(H01C), C01E(H01E), C01F(H01F), C01G(H01G), C01H(H01H), C01I(H01I),
 C01J(H01J)
;
_olex2_submission_special_instructions 'No special instructions were received'

loop_
_space_group_symop_operation_xyz
'x, y, z'
'-x+1/2, y+1/2, -z+1/2'
'-x, -y, -z'
'x-1/2, -y-1/2, z-1/2'

loop_
_atom_site_label
_atom_site_type_symbol
_atom_site_fract_x
_atom_site_fract_y
_atom_site_fract_z
_atom_site_U_iso_or_equiv
_atom_site_adp_type
_atom_site_occupancy
_atom_site_site_symmetry_order
_atom_site_calc_flag
_atom_site_refinement_flags_posn
_atom_site_refinement_flags_adp
_atom_site_refinement_flags_occupancy
_atom_site_disorder_assembly
_atom_site_disorder_group
Ni01 Ni 0.500000 0.500000 0.500000 0.00731(10) Uani 1 2 d S T P . .
S002 S 0.11062(6) 0.49496(3) 0.65133(5) 0.02251(15) Uani 1 1 d . . . . .
O003 O 0.41247(18) 0.26030(7) 0.31587(13) 0.0194(4) Uani 1 1 d . . . . .
O004 O 0.53838(18) 0.60370(6) 0.16561(13) 0.0192(4) Uani 1 1 d . . . . .
O005 O 0.42694(18) 0.74644(6) 0.34532(13) 0.0192(4) Uani 1 1 d . . . . .
O006 O 0.52836(18) 0.40768(7) 0.15196(14) 0.0220(4) Uani 1 1 d . . . . .
N007 N 0.39658(19) 0.56391(7) 0.41240(14) 0.0103(4) Uani 1 1 d . . . . .
N008 N 0.35631(19) 0.49903(7) 0.58949(14) 0.0128(4) Uani 1 1 d . . . . .
N009 N 0.39135(19) 0.44045(7) 0.40399(15) 0.0112(4) Uani 1 1 d . . . . .
N00A N 0.46962(19) 0.33380(7) 0.23314(14) 0.0111(4) Uani 1 1 d . . . . .
N00B N 0.48120(19) 0.67544(7) 0.25426(15) 0.0109(4) Uani 1 1 d . . . . .
O00C O -0.0108(2) 0.60317(8) 0.09751(17) 0.0383(5) Uani 1 1 d . . . . .
O00D O -0.0640(2) 0.59662(9) -0.06482(18) 0.0387(5) Uani 1 1 d . . . . .
N00E N 0.0062(2) 0.58553(9) 0.01602(19) 0.0263(5) Uani 1 1 d . . . . .
C00F C 0.5658(2) 0.76513(9) 0.22681(17) 0.0113(5) Uani 1 1 d . . . . .
C00G C 0.4561(2) 0.40741(9) 0.35049(17) 0.0115(5) Uani 1 1 d . . . . .
H00G H 0.549051 0.411626 0.355535 0.014 Uiso 1 1 calc R . . . .
C00H C 0.6220(2) 0.68845(9) 0.12645(17) 0.0116(5) Uani 1 1 d . . . . .
C00I C 0.2000(2) 0.61473(9) 0.35274(19) 0.0154(5) Uani 1 1 d . . . . .
H00I H 0.107744 0.619472 0.350878 0.018 Uiso 1 1 calc R . . . .
C00J C 0.5806(2) 0.81866(9) 0.25314(18) 0.0132(5) Uani 1 1 d . . . . .
H00J H 0.541221 0.832224 0.306792 0.016 Uiso 1 1 calc R . . . .
C00K C 0.3931(2) 0.36751(9) 0.28838(18) 0.0124(5) Uani 1 1 d . . . . .
C00L C 0.6534(2) 0.85327(9) 0.20114(18) 0.0154(5) Uani 1 1 d . . . . .
H00L H 0.663232 0.890069 0.219630 0.018 Uiso 1 1 calc R . . . .
C00M C 0.4632(2) 0.59792(9) 0.36217(17) 0.0113(5) Uani 1 1 d . . . . .
H00M H 0.555354 0.592390 0.365063 0.014 Uiso 1 1 calc R . . . .
C00N C 0.4739(2) 0.27832(9) 0.25477(17) 0.0121(5) Uani 1 1 d . . . . .
C00O C 0.5564(2) 0.24502(9) 0.19887(17) 0.0113(5) Uani 1 1 d . . . . .
C00P C 0.6172(2) 0.26856(9) 0.12296(17) 0.0124(5) Uani 1 1 d . . . . .
C00Q C 0.6081(2) 0.32433(9) 0.10299(17) 0.0130(5) Uani 1 1 d . . . . .
C00R C 0.7103(2) 0.83378(10) 0.12368(19) 0.0165(5) Uani 1 1 d . . . . .
H00R H 0.756468 0.857778 0.087370 0.020 Uiso 1 1 calc R . . . .
C00S C 0.2687(2) 0.64964(9) 0.30075(18) 0.0135(5) Uani 1 1 d . . . . .
H00S H 0.225313 0.678639 0.262646 0.016 Uiso 1 1 calc R . . . .
C00T C 0.6279(2) 0.74398(9) 0.14945(17) 0.0107(5) Uani 1 1 d . . . . .
C00U C 0.2552(2) 0.49743(9) 0.61707(17) 0.0131(4) Uani 1 1 d . . . . .
C00V C 0.2575(2) 0.36109(10) 0.27864(19) 0.0180(5) Uani 1 1 d . . . . .
H00V H 0.211955 0.334282 0.235753 0.022 Uiso 1 1 calc R . . . .
C00W C 0.2663(2) 0.57296(9) 0.40732(18) 0.0140(5) Uani 1 1 d . . . . .
H00W H 0.217674 0.549551 0.442895 0.017 Uiso 1 1 calc R . . . .
C00X C 0.7019(2) 0.77888(9) 0.09650(18) 0.0133(5) Uani 1 1 d . . . . .
C00Y C 0.4029(2) 0.64074(9) 0.30632(17) 0.0110(5) Uani 1 1 d . . . . .
C00Z C 0.2599(2) 0.43361(10) 0.39472(19) 0.0170(5) Uani 1 1 d . . . . .
H00Z H 0.212302 0.456438 0.432162 0.020 Uiso 1 1 calc R . . . .
C010 C 0.4864(2) 0.73012(9) 0.28092(18) 0.0121(5) Uani 1 1 d . . . . .
C011 C 0.5744(2) 0.19158(9) 0.22262(18) 0.0142(5) Uani 1 1 d . . . . .
H011 H 0.536203 0.176639 0.275715 0.017 Uiso 1 1 calc R . . . .
C012 C 0.6490(2) 0.15896(10) 0.1687(2) 0.0194(5) Uani 1 1 d . . . . .
H012 H 0.661222 0.122018 0.185568 0.023 Uiso 1 1 calc R . . . .
C013 C 0.1908(3) 0.39505(10) 0.3335(2) 0.0223(6) Uani 1 1 d . . . . .
H013 H 0.097707 0.391835 0.329040 0.027 Uiso 1 1 calc R . . . .
C014 C 0.5467(2) 0.65159(9) 0.18069(18) 0.0133(5) Uani 1 1 d . . . . .
C015 C 0.5348(2) 0.35943(9) 0.16164(18) 0.0140(5) Uani 1 1 d . . . . .
C016 C 0.6899(2) 0.66841(10) 0.05514(18) 0.0156(5) Uani 1 1 d . . . . .
H016 H 0.687558 0.630966 0.041259 0.019 Uiso 1 1 calc R . . . .
C017 C 0.6923(2) 0.23533(10) 0.06798(19) 0.0176(5) Uani 1 1 d . . . . .
C018 C 0.6706(2) 0.34676(11) 0.03031(18) 0.0188(5) Uani 1 1 d . . . . .
H018 H 0.664651 0.384308 0.017647 0.023 Uiso 1 1 calc R . . . .
C019 C 0.7678(2) 0.75684(10) 0.02237(18) 0.0179(5) Uani 1 1 d . . . . .
H019 H 0.816164 0.779715 -0.014343 0.021 Uiso 1 1 calc R . . . .
C01A C 0.7625(2) 0.70262(10) 0.00279(19) 0.0182(5) Uani 1 1 d . . . . .
H01A H 0.808438 0.688252 -0.046549 0.022 Uiso 1 1 calc R . . . .
C01B C 0.7432(3) 0.31382(12) -0.0249(2) 0.0233(6) Uani 1 1 d . . . . .
H01B H 0.785236 0.329317 -0.075505 0.028 Uiso 1 1 calc R . . . .
C01C C 0.7043(2) 0.18015(10) 0.0919(2) 0.0205(6) Uani 1 1 d . . . . .
H01C H 0.751435 0.157330 0.054217 0.025 Uiso 1 1 calc R . . . .
C01D C 0.1197(3) 0.54931(10) 0.0152(2) 0.0212(6) Uani 1 1 d . . . . .
C01E C 0.7543(3) 0.25976(12) -0.0069(2) 0.0232(6) Uani 1 1 d . . . . .
H01E H 0.804170 0.238283 -0.044909 0.028 Uiso 1 1 calc R . . . .
C01F C 0.3348(3) 0.48499(10) 0.0132(2) 0.0286(7) Uani 1 1 d . . . . .
H01F H 0.409877 0.462758 0.012516 0.034 Uiso 1 1 calc R . . . .
C01G C 0.3097(3) 0.50503(11) 0.1041(2) 0.0314(7) Uani 1 1 d . . . . .
H01G H 0.367444 0.496391 0.165188 0.038 Uiso 1 1 calc R . . . .
C01H C 0.1421(3) 0.52965(10) -0.0762(2) 0.0229(6) Uani 1 1 d . . . . .
H01H H 0.084236 0.538159 -0.137261 0.028 Uiso 1 1 calc R . . . .
C01I C 0.2011(3) 0.53748(11) 0.1062(2) 0.0278(6) Uani 1 1 d . . . . .
H01I H 0.182610 0.551285 0.167939 0.033 Uiso 1 1 calc R . . . .
C01J C 0.2521(3) 0.49700(11) -0.0758(2) 0.0275(6) Uani 1 1 d . . . . .
H01J H 0.270193 0.482903 -0.137479 0.033 Uiso 1 1 calc R . . . .

loop_
_atom_site_aniso_label
_atom_site_aniso_U_11
_atom_site_aniso_U_22
_atom_site_aniso_U_33
_atom_site_aniso_U_23
_atom_site_aniso_U_13
_atom_site_aniso_U_12
Ni01 0.00790(19) 0.00643(17) 0.00790(19) 0.00007(16) 0.00218(14) -0.00031(17)
S002 0.0170(3) 0.0214(3) 0.0329(4) -0.0028(3) 0.0147(3) -0.0016(3)
O003 0.0249(10) 0.0170(8) 0.0201(9) -0.0010(7) 0.0148(8) -0.0017(7)
O004 0.0256(10) 0.0115(8) 0.0231(10) -0.0021(7) 0.0113(8) -0.0015(7)
O005 0.0263(10) 0.0129(8) 0.0231(10) -0.0021(7) 0.0172(8) -0.0011(7)
O006 0.0284(11) 0.0127(8) 0.0273(10) 0.0059(7) 0.0116(8) 0.0020(8)
N007 0.0110(10) 0.0096(8) 0.0104(9) -0.0001(7) 0.0021(8) -0.0010(8)
N008 0.0154(9) 0.0093(8) 0.0135(9) 0.0000(8) 0.0018(7) 0.0004(9)
N009 0.0111(10) 0.0102(9) 0.0122(10) -0.0003(8) 0.0021(8) -0.0001(8)
N00A 0.0117(10) 0.0101(9) 0.0129(10) -0.0025(8) 0.0060(8) -0.0003(8)
N00B 0.0120(10) 0.0100(9) 0.0123(10) 0.0016(7) 0.0068(8) 0.0003(8)
O00C 0.0418(13) 0.0329(11) 0.0437(14) -0.0135(10) 0.0176(11) 0.0049(10)
O00D 0.0356(13) 0.0347(12) 0.0436(14) 0.0001(10) 0.0010(11) 0.0112(10)
N00E 0.0277(13) 0.0163(10) 0.0365(15) -0.0039(10) 0.0099(12) -0.0014(10)
C00F 0.0096(11) 0.0126(10) 0.0117(11) 0.0029(9) 0.0017(9) 0.0018(9)
C00G 0.0101(11) 0.0116(10) 0.0130(11) -0.0005(9) 0.0029(9) -0.0012(9)
C00H 0.0107(11) 0.0135(10) 0.0109(11) 0.0004(9) 0.0027(9) 0.0001(9)
C00I 0.0115(12) 0.0171(11) 0.0180(12) 0.0017(10) 0.0038(10) 0.0019(10)
C00J 0.0110(11) 0.0130(11) 0.0158(12) 0.0016(9) 0.0031(9) 0.0022(9)
C00K 0.0153(12) 0.0105(10) 0.0127(11) -0.0005(9) 0.0060(9) 0.0003(9)
C00L 0.0134(12) 0.0123(10) 0.0195(13) 0.0022(10) 0.0005(10) 0.0007(9)
C00M 0.0085(11) 0.0120(10) 0.0140(11) -0.0013(9) 0.0040(9) -0.0003(9)
C00N 0.0131(12) 0.0125(10) 0.0112(11) -0.0022(9) 0.0030(9) -0.0034(9)
C00O 0.0095(11) 0.0124(10) 0.0121(11) -0.0037(9) 0.0019(9) -0.0014(9)
C00P 0.0097(11) 0.0180(11) 0.0090(11) -0.0023(9) 0.0003(9) -0.0024(9)
C00Q 0.0117(12) 0.0181(11) 0.0092(11) -0.0007(9) 0.0016(9) -0.0024(9)
C00R 0.0126(12) 0.0174(11) 0.0191(13) 0.0067(10) 0.0018(10) -0.0040(10)
C00S 0.0131(12) 0.0136(10) 0.0141(12) 0.0016(9) 0.0029(9) 0.0023(9)
C00T 0.0088(11) 0.0140(10) 0.0089(11) 0.0026(9) 0.0010(9) 0.0010(9)
C00U 0.0184(11) 0.0099(9) 0.0115(10) 0.0008(9) 0.0043(9) 0.0007(10)
C00V 0.0115(12) 0.0204(12) 0.0213(13) -0.0093(10) 0.0004(10) -0.0027(10)
C00W 0.0141(12) 0.0144(11) 0.0146(12) 0.0003(9) 0.0054(9) -0.0028(9)
C00X 0.0108(11) 0.0167(11) 0.0126(12) 0.0049(9) 0.0025(9) 0.0008(9)
C00Y 0.0131(12) 0.0094(10) 0.0114(11) 0.0007(9) 0.0043(9) -0.0010(9)
C00Z 0.0132(12) 0.0174(11) 0.0213(13) -0.0077(10) 0.0056(10) 0.0004(10)
C010 0.0118(12) 0.0109(10) 0.0137(12) 0.0007(9) 0.0028(9) 0.0016(9)
C011 0.0133(12) 0.0123(10) 0.0168(12) -0.0036(9) 0.0019(10) -0.0027(9)
C012 0.0171(13) 0.0143(11) 0.0256(14) -0.0057(10) 0.0009(11) 0.0006(10)
C013 0.0092(12) 0.0267(13) 0.0314(15) -0.0135(12) 0.0048(11) -0.0021(11)
C014 0.0131(12) 0.0143(11) 0.0130(11) 0.0003(9) 0.0034(9) 0.0025(9)
C015 0.0105(12) 0.0174(11) 0.0141(12) 0.0006(9) 0.0018(9) -0.0023(9)
C016 0.0139(12) 0.0173(11) 0.0159(12) -0.0017(10) 0.0037(10) 0.0009(10)
C017 0.0144(12) 0.0237(13) 0.0150(12) -0.0069(10) 0.0034(10) -0.0014(10)
C018 0.0159(13) 0.0267(13) 0.0141(12) 0.0020(10) 0.0035(10) -0.0048(11)
C019 0.0150(13) 0.0254(13) 0.0146(12) 0.0059(10) 0.0059(10) -0.0018(10)
C01A 0.0188(13) 0.0251(13) 0.0126(12) -0.0017(10) 0.0083(10) 0.0030(11)
C01B 0.0192(13) 0.0386(15) 0.0136(13) 0.0009(12) 0.0074(11) -0.0074(12)
C01C 0.0148(13) 0.0236(13) 0.0231(14) -0.0131(11) 0.0034(11) 0.0023(11)
C01D 0.0198(13) 0.0161(11) 0.0290(15) -0.0029(11) 0.0079(11) -0.0048(10)
C01E 0.0144(13) 0.0400(16) 0.0171(13) -0.0104(12) 0.0081(10) -0.0012(12)
C01F 0.0218(14) 0.0182(12) 0.0477(19) -0.0001(12) 0.0112(13) -0.0004(11)
C01G 0.0323(16) 0.0206(13) 0.0371(17) -0.0009(13) -0.0057(13) 0.0003(13)
C01H 0.0249(14) 0.0197(12) 0.0244(14) 0.0003(11) 0.0049(11) -0.0039(11)
C01I 0.0361(17) 0.0222(13) 0.0253(15) -0.0054(12) 0.0062(13) -0.0038(12)
C01J 0.0325(15) 0.0197(12) 0.0338(15) -0.0054(13) 0.0153(12) -0.0002(13)

loop_
_atom_type_symbol
_atom_type_description
_atom_type_scat_dispersion_real
_atom_type_scat_dispersion_imag
_atom_type_scat_source
C C 0.0033 0.0016 'International Tables Vol C Tables 4.2.6.8 and 6.1.1.4'
H H 0.0000 0.0000 'International Tables Vol C Tables 4.2.6.8 and 6.1.1.4'
N N 0.0061 0.0033 'International Tables Vol C Tables 4.2.6.8 and 6.1.1.4'
Ni Ni 0.3393 1.1124 'International Tables Vol C Tables 4.2.6.8 and 6.1.1.4'
O O 0.0106 0.0060 'International Tables Vol C Tables 4.2.6.8 and 6.1.1.4'
S S 0.1246 0.1234 'International Tables Vol C Tables 4.2.6.8 and 6.1.1.4'

loop_
_geom_angle_atom_site_label_1
_geom_angle_atom_site_label_2
_geom_angle_atom_site_label_3
_geom_angle
_geom_angle_site_symmetry_1
_geom_angle_site_symmetry_3
_geom_angle_publ_flag
N007 Ni01 N007 180.00(6) . 3_666 ?
N008 Ni01 N007 90.29(7) . 3_666 ?
N008 Ni01 N007 89.71(7) 3_666 3_666 ?
N008 Ni01 N007 89.71(7) . . ?
N008 Ni01 N007 90.29(7) 3_666 . ?
N008 Ni01 N008 180.00(10) . 3_666 ?
N008 Ni01 N009 89.72(7) 3_666 3_666 ?
N008 Ni01 N009 90.28(7) . 3_666 ?
N008 Ni01 N009 89.72(7) . . ?
N008 Ni01 N009 90.28(7) 3_666 . ?
N009 Ni01 N007 91.51(7) 3_666 3_666 ?
N009 Ni01 N007 91.51(7) . . ?
N009 Ni01 N007 88.49(7) . 3_666 ?
N009 Ni01 N007 88.49(7) 3_666 . ?
N009 Ni01 N009 180.0 3_666 . ?
C00M N007 Ni01 119.85(15) . . ?
C00M N007 C00W 117.26(19) . . ?
C00W N007 Ni01 122.86(15) . . ?
C00U N008 Ni01 163.18(18) . . ?
C00G N009 Ni01 119.49(15) . . ?
C00Z N009 Ni01 123.37(16) . . ?
C00Z N009 C00G 117.1(2) . . ?
C00N N00A C00K 117.59(19) . . ?
C00N N00A C015 125.42(19) . . ?
C015 N00A C00K 116.99(18) . . ?
C010 N00B C00Y 117.02(19) . . ?
C010 N00B C014 125.51(19) . . ?
C014 N00B C00Y 117.47(18) . . ?
O00C N00E O00D 124.2(3) . . ?
O00C N00E C01D 117.6(2) . . ?
O00D N00E C01D 118.2(2) . . ?
C00J C00F C00T 120.3(2) . . ?
C00J C00F C010 119.3(2) . . ?
C00T C00F C010 120.3(2) . . ?
N009 C00G H00G 118.6 . . ?
N009 C00G C00K 122.7(2) . . ?
C00K C00G H00G 118.6 . . ?
C00T C00H C014 120.4(2) . . ?
C016 C00H C00T 119.9(2) . . ?
C016 C00H C014 119.7(2) . . ?
C00S C00I H00I 120.2 . . ?
C00W C00I H00I 120.2 . . ?
C00W C00I C00S 119.6(2) . . ?
C00F C00J H00J 119.8 . . ?
C00F C00J C00L 120.5(2) . . ?
C00L C00J H00J 119.8 . . ?
C00G C00K N00A 119.4(2) . . ?
C00G C00K C00V 119.7(2) . . ?
C00V C00K N00A 120.9(2) . . ?
C00J C00L H00L 120.1 . . ?
C00R C00L C00J 119.9(2) . . ?
C00R C00L H00L 120.1 . . ?
N007 C00M H00M 118.7 . . ?
N007 C00M C00Y 122.7(2) . . ?
C00Y C00M H00M 118.7 . . ?
O003 C00N N00A 120.2(2) . . ?
O003 C00N C00O 123.5(2) . . ?
N00A C00N C00O 116.3(2) . . ?
C00P C00O C00N 120.0(2) . . ?
C011 C00O C00N 119.3(2) . . ?
C011 C00O C00P 120.7(2) . . ?
C00O C00P C017 118.9(2) . . ?
C00Q C00P C00O 121.4(2) . . ?
C00Q C00P C017 119.6(2) . . ?
C00P C00Q C015 120.2(2) . . ?
C018 C00Q C00P 120.6(2) . . ?
C018 C00Q C015 119.1(2) . . ?
C00L C00R H00R 119.2 . . ?
C00L C00R C00X 121.6(2) . . ?
C00X C00R H00R 119.2 . . ?
C00I C00S H00S 121.2 . . ?
C00Y C00S C00I 117.6(2) . . ?
C00Y C00S H00S 121.2 . . ?
C00F C00T C00X 119.4(2) . . ?
C00H C00T C00F 121.1(2) . . ?
C00H C00T C00X 119.5(2) . . ?
N008 C00U S002 177.8(2) . . ?
C00K C00V H00V 121.2 . . ?
C013 C00V C00K 117.6(2) . . ?
C013 C00V H00V 121.2 . . ?
N007 C00W C00I 123.0(2) . . ?
N007 C00W H00W 118.5 . . ?
C00I C00W H00W 118.5 . . ?
C00R C00X C00T 118.2(2) . . ?
C019 C00X C00R 123.0(2) . . ?
C019 C00X C00T 118.7(2) . . ?
C00M C00Y N00B 119.4(2) . . ?
C00S C00Y N00B 120.8(2) . . ?
C00S C00Y C00M 119.8(2) . . ?
N009 C00Z H00Z 118.4 . . ?
N009 C00Z C013 123.1(2) . . ?
C013 C00Z H00Z 118.4 . . ?
O005 C010 N00B 120.3(2) . . ?
O005 C010 C00F 123.2(2) . . ?
N00B C010 C00F 116.5(2) . . ?
C00O C011 H011 119.9 . . ?
C00O C011 C012 120.2(2) . . ?
C012 C011 H011 119.9 . . ?
C011 C012 H012 119.9 . . ?
C01C C012 C011 120.3(2) . . ?
C01C C012 H012 119.9 . . ?
C00V C013 H013 120.2 . . ?
C00Z C013 C00V 119.7(2) . . ?
C00Z C013 H013 120.2 . . ?
O004 C014 N00B 120.0(2) . . ?
O004 C014 C00H 123.9(2) . . ?
N00B C014 C00H 116.1(2) . . ?
O006 C015 N00A 119.8(2) . . ?
O006 C015 C00Q 123.7(2) . . ?
N00A C015 C00Q 116.4(2) . . ?
C00H C016 H016 119.6 . . ?
C00H C016 C01A 120.7(2) . . ?
C01A C016 H016 119.6 . . ?
C01C C017 C00P 118.7(2) . . ?
C01C C017 C01E 123.2(2) . . ?
C01E C017 C00P 118.2(2) . . ?
C00Q C018 H018 120.1 . . ?
C00Q C018 C01B 119.7(2) . . ?
C01B C018 H018 120.1 . . ?
C00X C019 H019 119.7 . . ?
C01A C019 C00X 120.7(2) . . ?
C01A C019 H019 119.7 . . ?
C016 C01A H01A 119.8 . . ?
C019 C01A C016 120.4(2) . . ?
C019 C01A H01A 119.8 . . ?
C018 C01B H01B 119.5 . . ?
C01E C01B C018 121.0(2) . . ?
C01E C01B H01B 119.5 . . ?
C012 C01C C017 121.1(2) . . ?
C012 C01C H01C 119.5 . . ?
C017 C01C H01C 119.5 . . ?
C01H C01D N00E 118.6(2) . . ?
C01H C01D C01I 122.9(3) . . ?
C01I C01D N00E 118.5(2) . . ?
C017 C01E H01E 119.6 . . ?
C01B C01E C017 120.9(2) . . ?
C01B C01E H01E 119.6 . . ?
C01G C01F H01F 119.7 . . ?
C01J C01F H01F 119.7 . . ?
C01J C01F C01G 120.6(3) . . ?
C01F C01G H01G 119.9 . . ?
C01I C01G C01F 120.2(3) . . ?
C01I C01G H01G 119.9 . . ?
C01D C01H H01H 121.1 . . ?
C01D C01H C01J 117.8(3) . . ?
C01J C01H H01H 121.1 . . ?
C01D C01I H01I 121.0 . . ?
C01G C01I C01D 118.0(3) . . ?
C01G C01I H01I 121.0 . . ?
C01F C01J C01H 120.4(3) . . ?
C01F C01J H01J 119.8 . . ?
C01H C01J H01J 119.8 . . ?

loop_
_geom_bond_atom_site_label_1
_geom_bond_atom_site_label_2
_geom_bond_distance
_geom_bond_site_symmetry_2
_geom_bond_publ_flag
Ni01 N007 2.1469(18) 3_666 ?
Ni01 N007 2.1468(18) . ?
Ni01 N008 2.063(2) 3_666 ?
Ni01 N008 2.063(2) . ?
Ni01 N009 2.1461(19) 3_666 ?
Ni01 N009 2.1462(19) . ?
S002 C00U 1.631(2) . ?
O003 C00N 1.208(3) . ?
O004 C014 1.210(3) . ?
O005 C010 1.215(3) . ?
O006 C015 1.209(3) . ?
N007 C00M 1.344(3) . ?
N007 C00W 1.346(3) . ?
N008 C00U 1.163(3) . ?
N009 C00G 1.344(3) . ?
N009 C00Z 1.344(3) . ?
N00A C00K 1.443(3) . ?
N00A C00N 1.410(3) . ?
N00A C015 1.418(3) . ?
N00B C00Y 1.443(3) . ?
N00B C010 1.406(3) . ?
N00B C014 1.422(3) . ?
O00C N00E 1.223(3) . ?
O00D N00E 1.227(3) . ?
N00E C01D 1.475(3) . ?
C00F C00J 1.380(3) . ?
C00F C00T 1.416(3) . ?
C00F C010 1.471(3) . ?
C00G H00G 0.9500 . ?
C00G C00K 1.383(3) . ?
C00H C00T 1.416(3) . ?
C00H C014 1.473(3) . ?
C00H C016 1.376(3) . ?
C00I H00I 0.9500 . ?
C00I C00S 1.385(3) . ?
C00I C00W 1.381(3) . ?
C00J H00J 0.9500 . ?
C00J C00L 1.406(3) . ?
C00K C00V 1.384(3) . ?
C00L H00L 0.9500 . ?
C00L C00R 1.371(3) . ?
C00M H00M 0.9500 . ?
C00M C00Y 1.386(3) . ?
C00N C00O 1.482(3) . ?
C00O C00P 1.415(3) . ?
C00O C011 1.373(3) . ?
C00P C00Q 1.414(3) . ?
C00P C017 1.424(3) . ?
C00Q C015 1.471(3) . ?
C00Q C018 1.380(3) . ?
C00R H00R 0.9500 . ?
C00R C00X 1.413(3) . ?
C00S H00S 0.9500 . ?
C00S C00Y 1.384(3) . ?
C00T C00X 1.425(3) . ?
C00V H00V 0.9500 . ?
C00V C013 1.382(3) . ?
C00W H00W 0.9500 . ?
C00X C019 1.412(3) . ?
C00Z H00Z 0.9500 . ?
C00Z C013 1.378(3) . ?
C011 H011 0.9500 . ?
C011 C012 1.403(3) . ?
C012 H012 0.9500 . ?
C012 C01C 1.370(4) . ?
C013 H013 0.9500 . ?
C016 H016 0.9500 . ?
C016 C01A 1.401(3) . ?
C017 C01C 1.411(4) . ?
C017 C01E 1.421(4) . ?
C018 H018 0.9500 . ?
C018 C01B 1.406(4) . ?
C019 H019 0.9500 . ?
C019 C01A 1.374(3) . ?
C01A H01A 0.9500 . ?
C01B H01B 0.9500 . ?
C01B C01E 1.369(4) . ?
C01C H01C 0.9500 . ?
C01D C01H 1.382(4) . ?
C01D C01I 1.387(4) . ?
C01E H01E 0.9500 . ?
C01F H01F 0.9500 . ?
C01F C01G 1.388(4) . ?
C01F C01J 1.375(4) . ?
C01G H01G 0.9500 . ?
C01G C01I 1.381(4) . ?
C01H H01H 0.9500 . ?
C01H C01J 1.390(4) . ?
C01I H01I 0.9500 . ?
C01J H01J 0.9500 . ?
